data_1500024
loop_
_publ_author_name
'Armel Le Bail'

_publ_contact_author_address
;
Laboratoire des Oxydes et Fluorures, CNRS UMR 6010, Universit\'e du Maine,
72085 Le Mans, France
;
_publ_contact_author_email armel.le_bail@univ-lemans.fr
_publ_contact_author_fax '33 (0)2 43 83 35 06'
_publ_contact_author_name 'Armel Le Bail'
_publ_contact_author_phone '33 (0)2 43 83 33 47'
_publ_section_title
;
<i>Ab initio</i> structure determination of bethanechol chloride
;
_journal_name_full 'Powder Diffraction'
_journal_volume 25
_journal_year 2010
_chemical_compound_source www.serateclab.com
_chemical_formula_moiety 'C7 H17 N2 O2, Cl'
_chemical_formula_sum 'C7 H17 Cl N2 O2'
_chemical_formula_weight 196.68
_chemical_name_common 'bethanechol chloride'
_space_group_IT_number 14
_symmetry_cell_setting monoclinic
_symmetry_space_group_name_Hall '-P 2yn'
_symmetry_space_group_name_H-M 'P 1 21/n 1'
_audit_update_record
;
2010-01-20 # Formatted by publCIF
;
_cell_angle_alpha 90.00000
_cell_angle_beta 93.8031(10)
_cell_angle_gamma 90.00000
_cell_formula_units_Z 4
_cell_length_a 8.8749(3)
_cell_length_b 16.4118(7)
_cell_length_c 7.1373(3)
_cell_measurement_temperature 293
_cell_volume 1037.28(7)
_computing_molecular_graphics DIAMOND
_computing_publication_material PUBLCIF
_computing_structure_refinement FULLPROF
_computing_structure_solution ESPOIR
_diffrn_ambient_temperature 293
_diffrn_detector 'linear detector'
_diffrn_detector_type X-celerator
_diffrn_measurement_device_type 'MPD-PRO Panalytical'
_diffrn_measurement_method Bragg-Brentano
_diffrn_radiation_monochromator none
_diffrn_radiation_type CuK\a
_diffrn_radiation_wavelength 1.54056
_diffrn_source 'X-ray tube'
_exptl_absorpt_coefficient_mu 3.021
_exptl_crystal_density_diffrn 1.259
_exptl_crystal_density_method 'not measured'
_exptl_crystal_F_000 424
_pd_char_colour white
_pd_meas_2theta_range_inc 0.017000
_pd_meas_2theta_range_max 70.00000
_pd_meas_2theta_range_min 5.00000
_pd_meas_number_of_points 3825
_pd_proc_2theta_range_inc 0.017000
_pd_proc_2theta_range_max 69.8658
_pd_proc_2theta_range_min 4.8658
_pd_proc_ls_background_function 'interpolation between points'
_pd_proc_ls_pref_orient_corr none
_pd_proc_ls_profile_function pseudo-Voigt
_pd_proc_ls_prof_R_factor 2.4331
_pd_proc_ls_prof_wR_expected 1.8510
_pd_proc_ls_prof_wR_factor 3.1938
_pd_proc_wavelength 1.540560
_pd_spec_mount_mode reflection
_pd_spec_shape flat_sheet
_refine_ls_number_parameters 116
_refine_ls_number_reflns 1142
_refine_ls_number_restraints 31
_refine_ls_R_I_factor 3.5799
_cod_data_source_file bethanechol.cif
_cod_data_source_block bethanechol
_cod_depositor_comments
;
 Changing the _atom_type_symbol and _atom_site_type_symbol data
 item values to match each other.

 Antanas Vaitkus,
 2017-01-11

The following automatic conversions were performed:
'_symmetry_cell_setting' value 'Monoclinic' changed to 'monoclinic'
according to '/home/saulius/struct/CIF-dictionaries/cif_core.dic'
dictionary named 'cif_core.dic' version 2.4.1 from 2010-06-29.

Automatic conversion script
Id: cif_fix_enum 1527 2010-12-29 10:47:43Z saulius 
;
_cod_original_sg_symbol_H-M 'P 21/n'
_cod_database_code 1500024
_pd_proc_ls_prof_cr_factor 7.4877
_pd_proc_ls_prof_cwr_factor 7.0735
_pd_proc_ls_prof_cwr_expected 4.0994
_pd_proc_ls_prof_chi2 2.9773
_pd_proc_ls_prof_echi2 2.9773
_computing_data_indexing McMaille

loop_
_symmetry_equiv_pos_as_xyz
x,y,z
-x+1/2,y+1/2,-z+1/2
-x,-y,-z
x+1/2,-y+1/2,z+1/2

loop_
_atom_site_label
_atom_site_fract_x
_atom_site_fract_y
_atom_site_fract_z
_atom_site_U_iso_or_equiv
_atom_site_occupancy
_atom_site_adp_type
_atom_site_type_symbol
Cl 0.7108(3) 0.50368(16) 0.2406(3) 0.0866(13) 1.00000 Uiso Cl
C1 0.1624(13) 0.0998(4) 0.1895(11) 0.099(2) 1.00000 Uiso C
H1 0.104(5) 0.0886(13) 0.304(3) 0.099(2) 1.00000 Uiso H
H2 0.137(5) 0.0646(11) 0.084(2) 0.099(2) 1.00000 Uiso H
H3 0.147(5) 0.1601(6) 0.149(3) 0.099(2) 1.00000 Uiso H
C2 0.3793(8) 0.0152(7) 0.2538(10) 0.099(2) 1.00000 Uiso C
H4 0.4984(14) 0.015(2) 0.263(3) 0.099(2) 1.00000 Uiso H
H5 0.350(3) -0.024(2) 0.151(3) 0.099(2) 1.00000 Uiso H
H6 0.342(3) -0.005(2) 0.3787(19) 0.099(2) 1.00000 Uiso H
C3 0.3982(9) 0.1390(5) 0.0771(14) 0.099(2) 1.00000 Uiso C
H7 0.374(3) 0.0997(13) -0.030(5) 0.099(2) 1.00000 Uiso H
H8 0.372(3) 0.1946(8) 0.046(5) 0.099(2) 1.00000 Uiso H
H9 0.5236(16) 0.1355(14) 0.097(6) 0.099(2) 1.00000 Uiso H
C4 0.3615(10) 0.1507(9) 0.4209(20) 0.099(2) 1.00000 Uiso C
H10 0.322(3) 0.116(3) 0.523(7) 0.099(2) 1.00000 Uiso H
H11 0.475(2) 0.141(4) 0.415(8) 0.099(2) 1.00000 Uiso H
C5 0.3103(13) 0.2393(9) 0.4393(15) 0.099(2) 1.00000 Uiso C
H12 0.207(4) 0.255(5) 0.362(8) 0.099(2) 1.00000 Uiso H
C6 0.3185(8) 0.2549(5) 0.6500(15) 0.099(2) 1.00000 Uiso C
H13 0.294(3) 0.3148(9) 0.652(6) 0.099(2) 1.00000 Uiso H
H14 0.4301(16) 0.2453(15) 0.660(6) 0.099(2) 1.00000 Uiso H
H15 0.263(3) 0.2237(13) 0.741(5) 0.099(2) 1.00000 Uiso H
C7 0.3330(13) 0.3298(9) 0.1951(17) 0.099(2) 1.00000 Uiso C
N1 0.3358(9) 0.1040(5) 0.2419(11) 0.076(3) 1.00000 Uiso N
N2 0.4209(7) 0.3823(5) 0.1100(17) 0.076(3) 1.00000 Uiso N
H16 0.537(2) 0.374(2) 0.140(10) 0.076(3) 1.00000 Uiso H
H17 0.399(3) 0.4352(18) 0.058(8) 0.076(3) 1.00000 Uiso H
O1 0.3981(8) 0.2892(4) 0.3308(12) 0.101(3) 1.00000 Uiso O
O2 0.2033(7) 0.3187(4) 0.1301(10) 0.101(3) 1.00000 Uiso O

loop_
_atom_type_symbol
_atom_type_scat_Cromer_Mann_a1
_atom_type_scat_Cromer_Mann_b1
_atom_type_scat_Cromer_Mann_a2
_atom_type_scat_Cromer_Mann_b2
_atom_type_scat_Cromer_Mann_a3
_atom_type_scat_Cromer_Mann_b3
_atom_type_scat_Cromer_Mann_a4
_atom_type_scat_Cromer_Mann_b4
_atom_type_scat_Cromer_Mann_c
_atom_type_scat_dispersion_real
_atom_type_scat_dispersion_imag
_atom_type_scat_source
Cl 11.46040 0.01040 7.19640 1.16620 6.25560 18.51940 1.64550 47.77840 -9.55740 0.34800 0.70200 International_Tables_for_Crystallography_Vol.C(1991)_Tables_6.1.1.4_and_6.1.1.5
C 2.31000 20.84390 1.02000 10.20750 1.58860 0.56870 0.86500 51.65120 0.21560 0.01700 0.00900 International_Tables_for_Crystallography_Vol.C(1991)_Tables_6.1.1.4_and_6.1.1.5
N 12.21260 0.00570 3.13220 9.89330 2.01250 28.99750 1.16630 0.58260 -11.52900 0.02900 0.01800 International_Tables_for_Crystallography_Vol.C(1991)_Tables_6.1.1.4_and_6.1.1.5
O 3.04850 13.27710 2.28680 5.70110 1.54630 0.32390 0.86700 32.90890 0.25080 0.04700 0.03200 International_Tables_for_Crystallography_Vol.C(1991)_Tables_6.1.1.4_and_6.1.1.5
H 0.49300 10.51090 0.32291 26.12570 0.14019 3.14236 0.04081 57.79970 0.00304 0.00000 0.00000 International_Tables_for_Crystallography_Vol.C(1991)_Tables_6.1.1.4_and_6.1.1.5

loop_
_geom_angle_atom_site_label_1
_geom_angle_atom_site_label_2
_geom_angle_atom_site_label_3
_geom_angle
_geom_angle_site_symmetry_1
_geom_angle_site_symmetry_3
_geom_angle_publ_flag
C1 N1 C3 104.3(11) . . y
C1 N1 C4 108.6(12) . . y
C1 N1 C2 102.4(11) . . y
C3 N1 C4 116.4(14) . . y
C3 N1 C2 108.5(11) . . y
C4 N1 C2 115.0(14) . . y
C5 C4 N1 122.1(14) . . y
C4 C5 O1 109.2(14) . . y
C4 C5 C6 104.4(14) . . y
C6 C5 O1 117.2(12) . . y
C5 O1 C7 118.9(16) . . y
N2 C7 O1 115.6(14) . . y
N2 C7 O2 119.1(12) . . y
O1 C7 O2 125.0(12) . . y

loop_
_geom_bond_atom_site_label_1
_geom_bond_atom_site_label_2
_geom_bond_distance
_geom_bond_site_symmetry_2
_geom_bond_publ_flag
Cl N2 3.337(8) . y
Cl N2 3.277(11) 3_665 y
Cl H7 2.71(3) 4_555 y
Cl H10 2.73(5) 4_554 y
Cl H4 2.589(13) 2_655 y
Cl H16 2.70(3) . y
Cl H17 2.49(5) 3_665 y
C1 N1 1.561(14) . y
C1 H1 1.01(3) . y
C1 H2 0.964(19) . y
C1 H3 1.037(14) . y
C5 C4 1.53(2) . y
C5 C6 1.522(15) . y
C5 O1 1.399(15) . y
C5 H12 1.07(5) . y
C3 N1 1.451(13) . y
C3 H9 1.114(16) . y
C3 H8 0.964(18) . y
C3 H7 1.01(3) . y
C4 C5 1.53(2) . y
C4 N1 1.494(16) . y
C4 H10 1.01(5) . y
C4 H11 1.02(2) . y
C2 N1 1.509(14) . y
C2 H4 1.055(14) . y
C2 H5 1.00(3) . y
C2 H6 1.03(2) . y
C6 C5 1.522(15) . y
C6 H13 1.007(18) . y
C6 H14 1.001(16) . y
C6 H15 0.98(3) . y
C7 N2 1.335(16) . y
C7 O1 1.281(15) . y
C7 O2 1.226(13) . y
N2 H16 1.05(2) . y
N2 H17 0.96(4) . y
O1 H12 1.81(4) . y
O2 H12 1.96(7) . y
H1 H2 1.66(3) . y
H1 H3 1.67(3) . y
H2 H3 1.64(2) . y
H9 H8 1.68(3) . y
H9 H7 1.66(4) . y
H8 H7 1.65(3) . y
H10 H11 1.66(5) . y
H4 H5 1.63(3) . y
H4 H6 1.69(3) . y
H5 H6 1.66(3) . y
H13 H14 1.66(3) . y
H13 H15 1.65(3) . y
H14 H15 1.67(4) . y
H16 H17 1.66(4) . y
